data_7203585
loop_
_publ_author_name
'Haynes, Delia A.'
'Jones, William'
'Motherwell, W. D. Samuel'

_publ_section_title
;
 Cocrystallisation of succinic and fumaric acids with lutidines: a
 systematic study
;
_journal_issue 11
_journal_name_full CrystEngComm
_journal_page_first 830
_journal_paper_doi 10.1039/b610294h
_journal_volume 8
_journal_year 2006
_chemical_formula_moiety 'C7 H10 N, C4 H3 O4, C4 H4 O4'
_chemical_formula_sum 'C15 H17 N O8'
_chemical_formula_weight 339.30
_chemical_name_common '2,3 lutidine fumarate'
_chemical_name_systematic
;
?
;
_space_group_IT_number 14
_symmetry_cell_setting monoclinic
_symmetry_space_group_name_Hall '-P 2yn'
_symmetry_space_group_name_H-M 'P 1 21/n 1'
_atom_sites_solution_hydrogens geom
_atom_sites_solution_primary direct
_atom_sites_solution_secondary difmap
_audit_creation_method SHELXL-97
_cell_angle_alpha 90.00
_cell_angle_beta 91.20(3)
_cell_angle_gamma 90.00
_cell_formula_units_Z 4
_cell_length_a 9.0541(18)
_cell_length_b 18.159(4)
_cell_length_c 9.7343(19)
_cell_measurement_reflns_used 8808
_cell_measurement_temperature 180(2)
_cell_measurement_theta_max 27.48
_cell_measurement_theta_min 1.00
_cell_volume 1600.1(6)
_computing_cell_refinement 'HKL Scalepack (Otwinowski & Minor 1997)'
_computing_data_collection 'Collect (Nonius B.V. 1998)'
_computing_data_reduction
;
HKL Denzo and Scalepack (Otwinowski & Minor 1997)
;
_computing_publication_material 'SHELXL-97 (Sheldrick, 1997)'
_computing_structure_refinement 'SHELXL-97 (Sheldrick, 1997)'
_computing_structure_solution 'SHELXS-97 (Sheldrick, 1990)'
_diffrn_ambient_temperature 180(2)
_diffrn_measured_fraction_theta_full 0.996
_diffrn_measured_fraction_theta_max 0.996
_diffrn_measurement_device_type 'Nonius Kappa CCD'
_diffrn_measurement_method 'Thin slice \w and \f scans'
_diffrn_radiation_source 'fine-focus sealed tube'
_diffrn_radiation_type MoK\a
_diffrn_radiation_wavelength 0.71073
_diffrn_reflns_av_R_equivalents 0.0437
_diffrn_reflns_av_sigmaI/netI 0.0407
_diffrn_reflns_limit_h_max 11
_diffrn_reflns_limit_h_min -11
_diffrn_reflns_limit_k_max 23
_diffrn_reflns_limit_k_min -21
_diffrn_reflns_limit_l_max 12
_diffrn_reflns_limit_l_min -11
_diffrn_reflns_number 13037
_diffrn_reflns_theta_full 27.47
_diffrn_reflns_theta_max 27.47
_diffrn_reflns_theta_min 3.78
_exptl_absorpt_coefficient_mu 0.116
_exptl_absorpt_correction_T_max 0.989
_exptl_absorpt_correction_T_min 0.883
_exptl_absorpt_correction_type multi-scan
_exptl_absorpt_process_details
;
multi-scan from symmetry-related measurements
Sortav (Blessing 1995)
;
_exptl_crystal_colour colourless
_exptl_crystal_density_diffrn 1.408
_exptl_crystal_density_method 'not measured'
_exptl_crystal_F_000 712
_exptl_crystal_size_max 0.28
_exptl_crystal_size_mid 0.23
_exptl_crystal_size_min 0.12
_refine_diff_density_max 0.189
_refine_diff_density_min -0.218
_refine_diff_density_rms 0.057
_refine_ls_extinction_method none
_refine_ls_goodness_of_fit_ref 1.110
_refine_ls_hydrogen_treatment mixed
_refine_ls_matrix_type full
_refine_ls_number_parameters 280
_refine_ls_number_reflns 3655
_refine_ls_number_restraints 0
_refine_ls_restrained_S_all 1.110
_refine_ls_R_factor_all 0.0729
_refine_ls_R_factor_gt 0.0500
_refine_ls_shift/su_max 0.005
_refine_ls_shift/su_mean 0.000
_refine_ls_structure_factor_coef Fsqd
_refine_ls_weighting_details 'calc w=1/[\s^2^(Fo^2^)+(0.0308P)^2^+0.8229P] where P=(Fo^2^+2Fc^2^)/3'
_refine_ls_weighting_scheme calc
_refine_ls_wR_factor_gt 0.1094
_refine_ls_wR_factor_ref 0.1188
_reflns_number_gt 2724
_reflns_number_total 3655
_reflns_threshold_expression >2sigma(I)
_cod_data_source_file b610294h.txt
_cod_data_source_block wj0418
_cod_original_cell_volume 1600.1(5)
_cod_original_sg_symbol_H-M P2(1)/n
_cod_database_code 7203585

loop_
_symmetry_equiv_pos_as_xyz
'x, y, z'
'-x+1/2, y+1/2, -z+1/2'
'-x, -y, -z'
'x-1/2, -y-1/2, z-1/2'

loop_
_atom_site_label
_atom_site_type_symbol
_atom_site_fract_x
_atom_site_fract_y
_atom_site_fract_z
_atom_site_U_iso_or_equiv
_atom_site_adp_type
_atom_site_occupancy
_atom_site_symmetry_multiplicity
_atom_site_calc_flag
_atom_site_refinement_flags
_atom_site_disorder_assembly
_atom_site_disorder_group
N11 N 0.2270(3) 0.01478(12) -0.2650(2) 0.0303(5) Uani 0.797(4) 1 d P A 1
H11 H 0.242(3) 0.0497(14) -0.198(3) 0.033(7) Uiso 0.797(4) 1 d P A 1
C12 C 0.0943(3) -0.01742(16) -0.2872(3) 0.0301(7) Uani 0.797(4) 1 d P A 1
C13 C 0.0814(5) -0.07103(14) -0.3885(3) 0.0321(6) Uani 0.797(4) 1 d P A 1
C14 C 0.2047(4) -0.08928(16) -0.4615(3) 0.0359(7) Uani 0.797(4) 1 d P A 1
H14 H 0.1969 -0.1253 -0.5321 0.043 Uiso 0.797(4) 1 calc PR A 1
C15 C 0.3405(3) -0.05599(13) -0.4339(2) 0.0374(6) Uani 0.797(4) 1 d P A 1
H15 H 0.4256 -0.0698 -0.4831 0.045 Uiso 0.797(4) 1 calc PR A 1
C16 C 0.3486(8) -0.0024(4) -0.3336(7) 0.0388(11) Uani 0.797(4) 1 d P A 1
H16 H 0.4394 0.0220 -0.3136 0.047 Uiso 0.797(4) 1 calc PR A 1
C17 C -0.0275(4) 0.00652(18) -0.1978(3) 0.0377(8) Uani 0.797(4) 1 d P A 1
H17A H 0.0070 0.0468 -0.1383 0.057 Uiso 0.797(4) 1 calc PR A 1
H17B H -0.0589 -0.0350 -0.1410 0.057 Uiso 0.797(4) 1 calc PR A 1
H17C H -0.1111 0.0235 -0.2550 0.057 Uiso 0.797(4) 1 calc PR A 1
C18 C -0.0657(4) -0.10817(15) -0.4134(3) 0.0427(7) Uani 0.797(4) 1 d P A 1
H18A H -0.0599 -0.1403 -0.4940 0.064 Uiso 0.797(4) 1 calc PR A 1
H18B H -0.1421 -0.0707 -0.4297 0.064 Uiso 0.797(4) 1 calc PR A 1
H18C H -0.0907 -0.1376 -0.3328 0.064 Uiso 0.797(4) 1 calc PR A 1
C1 C -0.0823(10) -0.0627(5) -0.3226(9) 0.0325(15) Uani 0.203(4) 1 d P A 2
H1 H -0.1819 -0.0791 -0.3233 0.039 Uiso 0.203(4) 1 calc PR A 2
N2 N 0.1100(12) 0.0072(6) -0.2328(11) 0.037(2) Uani 0.203(4) 1 d P A 2
H2 H 0.1396 0.0393 -0.1703 0.044 Uiso 0.203(4) 1 calc PR A 2
C3 C 0.2098(12) -0.0161(6) -0.3162(11) 0.0325(15) Uani 0.203(4) 1 d P A 2
C4 C 0.366(3) 0.0062(18) -0.310(3) 0.044(3) Uani 0.203(4) 1 d P A 2
H4A H 0.3910 0.0237 -0.2172 0.066 Uiso 0.203(4) 1 calc PR A 2
H4B H 0.3819 0.0459 -0.3763 0.066 Uiso 0.203(4) 1 calc PR A 2
H4C H 0.4281 -0.0360 -0.3323 0.066 Uiso 0.203(4) 1 calc PR A 2
C5 C 0.2714(13) -0.0966(7) -0.5228(13) 0.044(3) Uani 0.203(4) 1 d P A 2
H5A H 0.2184 -0.1238 -0.5954 0.066 Uiso 0.203(4) 1 calc PR A 2
H5B H 0.3443 -0.1289 -0.4780 0.066 Uiso 0.203(4) 1 calc PR A 2
H5C H 0.3217 -0.0542 -0.5629 0.066 Uiso 0.203(4) 1 calc PR A 2
C6 C 0.1617(19) -0.0697(7) -0.4169(14) 0.0325(15) Uani 0.203(4) 1 d P A 2
C7 C 0.0212(17) -0.0887(7) -0.4146(11) 0.0325(15) Uani 0.203(4) 1 d P A 2
H7 H -0.0125 -0.1231 -0.4817 0.039 Uiso 0.203(4) 1 calc PR A 2
C8 C -0.0288(19) -0.0115(8) -0.2308(15) 0.0325(15) Uani 0.203(4) 1 d P A 2
H8 H -0.0927 0.0102 -0.1660 0.039 Uiso 0.203(4) 1 calc PR A 2
C21 C 0.3244(2) 0.11543(9) 0.04310(17) 0.0287(4) Uani 1 1 d . . .
O21 O 0.23583(16) 0.11824(7) -0.05842(14) 0.0425(4) Uani 1 1 d . . .
O22 O 0.37275(15) 0.05725(7) 0.09626(13) 0.0372(3) Uani 1 1 d . . .
C22 C 0.3750(2) 0.18686(9) 0.10334(18) 0.0313(4) Uani 1 1 d . . .
H22 H 0.3323 0.2311 0.0687 0.038 Uiso 1 1 calc R . .
C23 C 0.4758(2) 0.19159(9) 0.20196(18) 0.0313(4) Uani 1 1 d . . .
H23 H 0.5153 0.1475 0.2404 0.038 Uiso 1 1 calc R . .
C24 C 0.5302(2) 0.26324(10) 0.25529(17) 0.0304(4) Uani 1 1 d . . .
O23 O 0.48157(17) 0.32213(7) 0.21946(14) 0.0435(4) Uani 1 1 d . . .
O24 O 0.63874(16) 0.25544(7) 0.34782(14) 0.0426(4) Uani 1 1 d . . .
H24 H 0.674(3) 0.3034(15) 0.382(3) 0.073(8) Uiso 1 1 d . . .
C31 C 0.9090(2) 0.26964(10) 0.10879(19) 0.0341(4) Uani 1 1 d . . .
O31 O 0.87284(17) 0.32740(7) 0.05821(15) 0.0473(4) Uani 1 1 d . . .
O32 O 1.00937(19) 0.26291(8) 0.20905(16) 0.0528(4) Uani 1 1 d . . .
H3B H 1.041(3) 0.3082(16) 0.240(3) 0.078(9) Uiso 1 1 d . . .
C32 C 0.8476(2) 0.19677(10) 0.06721(18) 0.0327(4) Uani 1 1 d . . .
H32 H 0.8797 0.1540 0.1153 0.039 Uiso 1 1 calc R . .
C33 C 0.7505(2) 0.18986(9) -0.03382(18) 0.0302(4) Uani 1 1 d . . .
H33 H 0.7186 0.2332 -0.0804 0.036 Uiso 1 1 calc R . .
C34 C 0.68750(19) 0.11824(9) -0.07974(17) 0.0279(4) Uani 1 1 d . . .
O33 O 0.72569(15) 0.06204(7) -0.00538(13) 0.0331(3) Uani 1 1 d . . .
H3A H 0.693(3) 0.0176(17) -0.039(3) 0.088(10) Uiso 1 1 d . . .
O34 O 0.60612(16) 0.11399(7) -0.18187(14) 0.0424(4) Uani 1 1 d . . .

loop_
_atom_site_aniso_label
_atom_site_aniso_U_11
_atom_site_aniso_U_22
_atom_site_aniso_U_33
_atom_site_aniso_U_23
_atom_site_aniso_U_13
_atom_site_aniso_U_12
N11 0.0400(15) 0.0240(11) 0.0266(10) -0.0023(8) -0.0077(9) -0.0035(9)
C12 0.0379(18) 0.0244(14) 0.0275(14) 0.0045(10) -0.0079(12) -0.0029(11)
C13 0.0394(19) 0.0272(13) 0.0293(12) 0.0031(9) -0.0112(12) -0.0042(12)
C14 0.051(2) 0.0279(14) 0.0290(15) 0.0003(11) -0.0023(13) -0.0020(12)
C15 0.0402(14) 0.0357(13) 0.0365(13) -0.0008(10) 0.0025(10) 0.0033(11)
C16 0.035(2) 0.039(2) 0.042(3) 0.0075(17) -0.0051(16) -0.0033(15)
C17 0.0416(17) 0.0361(18) 0.0355(17) -0.0024(11) -0.0015(14) -0.0011(14)
C18 0.0507(19) 0.0374(14) 0.0395(14) 0.0003(11) -0.0109(12) -0.0124(13)
C1 0.032(3) 0.033(3) 0.032(3) -0.001(2) -0.006(2) 0.002(2)
N2 0.040(7) 0.029(5) 0.041(6) 0.002(4) -0.011(5) 0.001(4)
C3 0.032(3) 0.033(3) 0.032(3) -0.001(2) -0.006(2) 0.002(2)
C4 0.041(6) 0.050(6) 0.041(6) 0.014(5) -0.003(4) 0.003(5)
C5 0.041(6) 0.050(6) 0.041(6) 0.014(5) -0.003(4) 0.003(5)
C6 0.032(3) 0.033(3) 0.032(3) -0.001(2) -0.006(2) 0.002(2)
C7 0.032(3) 0.033(3) 0.032(3) -0.001(2) -0.006(2) 0.002(2)
C8 0.032(3) 0.033(3) 0.032(3) -0.001(2) -0.006(2) 0.002(2)
C21 0.0316(9) 0.0232(8) 0.0310(9) -0.0013(7) -0.0074(7) -0.0003(7)
O21 0.0570(9) 0.0261(7) 0.0431(7) -0.0065(5) -0.0284(7) 0.0062(6)
O22 0.0433(8) 0.0223(6) 0.0453(7) 0.0020(5) -0.0177(6) -0.0012(6)
C22 0.0391(10) 0.0205(8) 0.0338(9) -0.0004(7) -0.0099(8) 0.0018(7)
C23 0.0378(10) 0.0230(8) 0.0328(9) 0.0015(7) -0.0082(8) -0.0021(7)
C24 0.0373(10) 0.0281(9) 0.0256(8) 0.0007(7) -0.0069(7) -0.0037(8)
O23 0.0625(10) 0.0258(7) 0.0413(8) 0.0007(6) -0.0212(7) -0.0017(6)
O24 0.0512(9) 0.0269(7) 0.0486(8) -0.0003(6) -0.0264(7) -0.0046(6)
C31 0.0372(11) 0.0279(9) 0.0365(9) -0.0020(7) -0.0105(8) -0.0001(8)
O31 0.0558(9) 0.0283(7) 0.0568(9) 0.0016(6) -0.0233(7) -0.0018(6)
O32 0.0673(11) 0.0308(8) 0.0587(9) -0.0028(7) -0.0380(8) -0.0035(7)
C32 0.0397(11) 0.0244(9) 0.0335(9) -0.0008(7) -0.0091(8) 0.0010(8)
C33 0.0330(10) 0.0230(8) 0.0342(9) 0.0011(7) -0.0056(7) 0.0015(7)
C34 0.0272(9) 0.0253(8) 0.0309(9) 0.0001(7) -0.0042(7) 0.0011(7)
O33 0.0407(8) 0.0234(6) 0.0346(7) 0.0023(5) -0.0119(5) -0.0003(6)
O34 0.0515(9) 0.0276(7) 0.0469(8) 0.0028(6) -0.0274(7) -0.0016(6)

loop_
_atom_type_symbol
_atom_type_description
_atom_type_scat_dispersion_real
_atom_type_scat_dispersion_imag
_atom_type_scat_source
C C 0.0033 0.0016 'International Tables Vol C Tables 4.2.6.8 and 6.1.1.4'
H H 0.0000 0.0000 'International Tables Vol C Tables 4.2.6.8 and 6.1.1.4'
N N 0.0061 0.0033 'International Tables Vol C Tables 4.2.6.8 and 6.1.1.4'
O O 0.0106 0.0060 'International Tables Vol C Tables 4.2.6.8 and 6.1.1.4'

loop_
_geom_angle_atom_site_label_1
_geom_angle_atom_site_label_2
_geom_angle_atom_site_label_3
_geom_angle
_geom_angle_site_symmetry_1
_geom_angle_site_symmetry_3
_geom_angle_publ_flag
C16 N11 C12 124.0(3) . . ?
C16 N11 H11 113.9(16) . . ?
C12 N11 H11 122.1(16) . . ?
N11 C12 C13 118.6(3) . . ?
N11 C12 C17 116.7(3) . . ?
C13 C12 C17 124.7(3) . . ?
C14 C13 C12 118.6(4) . . ?
C14 C13 C18 122.2(3) . . ?
C12 C13 C18 119.2(3) . . ?
C13 C14 C15 121.2(3) . . ?
C13 C14 H14 119.4 . . ?
C15 C14 H14 119.4 . . ?
C16 C15 C14 118.5(4) . . ?
C16 C15 H15 120.7 . . ?
C14 C15 H15 120.7 . . ?
N11 C16 C15 119.1(4) . . ?
N11 C16 H16 120.5 . . ?
C15 C16 H16 120.5 . . ?
C8 C1 C7 114.6(12) . . ?
C8 C1 H1 122.7 . . ?
C7 C1 H1 122.7 . . ?
C8 N2 C3 127.5(15) . . ?
C8 N2 H11 157.2(16) . . ?
C3 N2 H11 74.9(13) . . ?
C8 N2 H2 116.2 . . ?
C3 N2 H2 116.2 . . ?
H11 N2 H2 41.5 . . ?
N2 C3 C6 116.1(13) . . ?
N2 C3 C4 124.4(18) . . ?
C6 C3 C4 119.4(16) . . ?
C3 C4 H4A 109.5 . . ?
C3 C4 H4B 109.5 . . ?
H4A C4 H4B 109.5 . . ?
C3 C4 H4C 109.5 . . ?
H4A C4 H4C 109.5 . . ?
H4B C4 H4C 109.5 . . ?
C6 C5 H5A 109.5 . . ?
C6 C5 H5B 109.5 . . ?
H5A C5 H5B 109.5 . . ?
C6 C5 H5C 109.5 . . ?
H5A C5 H5C 109.5 . . ?
H5B C5 H5C 109.5 . . ?
C7 C6 C3 116.2(15) . . ?
C7 C6 C5 124.7(12) . . ?
C3 C6 C5 118.9(13) . . ?
C6 C7 C1 125.8(15) . . ?
C6 C7 H7 117.1 . . ?
C1 C7 H7 117.1 . . ?
N2 C8 C1 119.7(14) . . ?
N2 C8 H8 120.2 . . ?
C1 C8 H8 120.2 . . ?
O22 C21 O21 124.73(15) . . ?
O22 C21 C22 118.00(14) . . ?
O21 C21 C22 117.27(15) . . ?
C23 C22 C21 123.18(16) . . ?
C23 C22 H22 118.4 . . ?
C21 C22 H22 118.4 . . ?
C22 C23 C24 122.29(16) . . ?
C22 C23 H23 118.9 . . ?
C24 C23 H23 118.9 . . ?
O23 C24 O24 123.49(16) . . ?
O23 C24 C23 124.16(16) . . ?
O24 C24 C23 112.34(15) . . ?
C24 O24 H24 111.3(15) . . ?
O31 C31 O32 124.01(17) . . ?
O31 C31 C32 124.58(16) . . ?
O32 C31 C32 111.40(15) . . ?
C31 O32 H3B 111.2(17) . . ?
C33 C32 C31 122.01(16) . . ?
C33 C32 H32 119.0 . . ?
C31 C32 H32 119.0 . . ?
C32 C33 C34 123.83(16) . . ?
C32 C33 H33 118.1 . . ?
C34 C33 H33 118.1 . . ?
O34 C34 O33 123.53(15) . . ?
O34 C34 C33 121.27(15) . . ?
O33 C34 C33 115.20(14) . . ?
C34 O33 H3A 114.2(18) . . ?

loop_
_geom_bond_atom_site_label_1
_geom_bond_atom_site_label_2
_geom_bond_distance
_geom_bond_site_symmetry_2
_geom_bond_publ_flag
N11 C16 1.336(8) . ?
N11 C12 1.350(4) . ?
N11 H11 0.92(3) . ?
C12 C13 1.389(4) . ?
C12 C17 1.484(5) . ?
C13 C14 1.377(4) . ?
C13 C18 1.508(4) . ?
C14 C15 1.391(4) . ?
C14 H14 0.9500 . ?
C15 C16 1.380(6) . ?
C15 H15 0.9500 . ?
C16 H16 0.9500 . ?
C17 H17A 0.9800 . ?
C17 H17B 0.9800 . ?
C17 H17C 0.9800 . ?
C18 H18A 0.9800 . ?
C18 H18B 0.9800 . ?
C18 H18C 0.9800 . ?
C1 C8 1.371(16) . ?
C1 C7 1.392(15) . ?
C1 H1 0.9500 . ?
N2 C8 1.30(2) . ?
N2 C3 1.298(17) . ?
N2 H11 1.46(3) . ?
N2 H2 0.8800 . ?
C3 C6 1.443(18) . ?
C3 C4 1.47(3) . ?
C4 H4A 0.9800 . ?
C4 H4B 0.9800 . ?
C4 H4C 0.9800 . ?
C5 C6 1.526(19) . ?
C5 H5A 0.9800 . ?
C5 H5B 0.9800 . ?
C5 H5C 0.9800 . ?
C6 C7 1.319(18) . ?
C7 H7 0.9500 . ?
C8 H8 0.9500 . ?
C21 O22 1.252(2) . ?
C21 O21 1.260(2) . ?
C21 C22 1.492(2) . ?
C22 C23 1.313(2) . ?
C22 H22 0.9500 . ?
C23 C24 1.481(2) . ?
C23 H23 0.9500 . ?
C24 O23 1.205(2) . ?
C24 O24 1.327(2) . ?
O24 H24 0.98(3) . ?
C31 O31 1.201(2) . ?
C31 O32 1.325(2) . ?
C31 C32 1.488(2) . ?
O32 H3B 0.92(3) . ?
C32 C33 1.311(2) . ?
C32 H32 0.9500 . ?
C33 C34 1.485(2) . ?
C33 H33 0.9500 . ?
C34 O34 1.227(2) . ?
C34 O33 1.294(2) . ?
O33 H3A 0.92(3) . ?
